data_4102187
loop_
_publ_author_name
'Connor L. Martin'
'Larry E. Overman'
'Jason M. Rohde'

_publ_section_title
;
 Total Synthesis of (\+-)- and (-)-Actinophyllic Acid
;
_journal_name_full 'Journal of the American Chemical Society'
_journal_page_first 4894
_journal_page_last 4906
_journal_paper_doi 10.1021/ja100178u
_journal_volume 132
_journal_year 2010
_chemical_formula_sum 'C32 H40 N2 O8 S'
_chemical_formula_weight 612.72
_chemical_name_systematic
; 
 ? 
;
_space_group_IT_number 14
_symmetry_cell_setting monoclinic
_symmetry_space_group_name_Hall '-P 2yn'
_symmetry_space_group_name_H-M 'P 1 21/n 1'
_atom_sites_solution_hydrogens difmap
_atom_sites_solution_primary direct
_atom_sites_solution_secondary difmap
_audit_creation_method SHELXTL
_cell_angle_alpha 90.00
_cell_angle_beta 105.4810(10)
_cell_angle_gamma 90.00
_cell_formula_units_Z 4
_cell_length_a 11.3371(6)
_cell_length_b 16.2005(9)
_cell_length_c 18.0650(10)
_cell_measurement_reflns_used 9699
_cell_measurement_temperature 153(2)
_cell_measurement_theta_max 28.17
_cell_measurement_theta_min 2.25
_cell_volume 3197.6(3)
_computing_cell_refinement 'Bruker SMART APEX2/SAINT'
_computing_data_collection 'Bruker SMART APEX2'
_computing_data_reduction 'Bruker SAINT'
_computing_molecular_graphics 'Bruker SHELXTL'
_computing_publication_material 'Bruker SHELXTL'
_computing_structure_refinement 'Bruker SHELXTL'
_computing_structure_solution 'Bruker SHELXTL'
_diffrn_ambient_temperature 153(2)
_diffrn_measured_fraction_theta_full 0.991
_diffrn_measured_fraction_theta_max 0.991
_diffrn_measurement_device_type 'Bruker SMART APEX II CCD'
_diffrn_measurement_method 'phi and omega'
_diffrn_radiation_monochromator graphite
_diffrn_radiation_source 'fine-focus sealed tube'
_diffrn_radiation_type MoK\a
_diffrn_radiation_wavelength 0.71073
_diffrn_reflns_av_R_equivalents 0.0268
_diffrn_reflns_av_sigmaI/netI 0.0211
_diffrn_reflns_limit_h_max 14
_diffrn_reflns_limit_h_min -14
_diffrn_reflns_limit_k_max 20
_diffrn_reflns_limit_k_min -20
_diffrn_reflns_limit_l_max 23
_diffrn_reflns_limit_l_min -23
_diffrn_reflns_number 36029
_diffrn_reflns_theta_full 27.48
_diffrn_reflns_theta_max 27.48
_diffrn_reflns_theta_min 1.72
_exptl_absorpt_coefficient_mu 0.153
_exptl_absorpt_correction_T_max 0.9759
_exptl_absorpt_correction_T_min 0.9598
_exptl_absorpt_correction_type multi-scan
_exptl_absorpt_process_details 'Bruker SADABS'
_exptl_crystal_colour colourless
_exptl_crystal_density_diffrn 1.273
_exptl_crystal_density_meas ?
_exptl_crystal_density_method 'not measured'
_exptl_crystal_description prism
_exptl_crystal_F_000 1304
_exptl_crystal_size_max 0.27
_exptl_crystal_size_mid 0.20
_exptl_crystal_size_min 0.16
_refine_diff_density_max 0.385
_refine_diff_density_min -0.380
_refine_diff_density_rms 0.043
_refine_ls_extinction_method none
_refine_ls_goodness_of_fit_ref 1.038
_refine_ls_hydrogen_treatment refall
_refine_ls_matrix_type full
_refine_ls_number_parameters 548
_refine_ls_number_reflns 7266
_refine_ls_number_restraints 0
_refine_ls_restrained_S_all 1.038
_refine_ls_R_factor_all 0.0449
_refine_ls_R_factor_gt 0.0361
_refine_ls_shift/su_max 0.001
_refine_ls_shift/su_mean 0.000
_refine_ls_structure_factor_coef Fsqd
_refine_ls_weighting_details 'calc w=1/[\s^2^(Fo^2^)+(0.0509P)^2^+1.0579P] where P=(Fo^2^+2Fc^2^)/3'
_refine_ls_weighting_scheme calc
_refine_ls_wR_factor_gt 0.0917
_refine_ls_wR_factor_ref 0.0974
_reflns_number_gt 6149
_reflns_number_total 7266
_reflns_threshold_expression >2sigma(I)
_cod_data_source_file ja100178u_si_003.cif
_cod_data_source_block leo222
_cod_depositor_comments
;
The following automatic conversions were performed:

'_exptl_crystal_density_meas' value 'n/a' was changed to '?' - the
value is perceived as not measured.

Automatic conversion script
Id: cif_fix_values 3008 2015-01-20 13:52:24Z robertas 
;
_cod_database_code 4102187

loop_
_symmetry_equiv_pos_as_xyz
'x, y, z'
'-x+1/2, y+1/2, -z+1/2'
'-x, -y, -z'
'x-1/2, -y-1/2, z-1/2'

loop_
_atom_site_label
_atom_site_type_symbol
_atom_site_fract_x
_atom_site_fract_y
_atom_site_fract_z
_atom_site_U_iso_or_equiv
_atom_site_adp_type
_atom_site_occupancy
_atom_site_symmetry_multiplicity
_atom_site_calc_flag
S1 S 0.26422(3) 0.61732(2) 0.063072(17) 0.02219(9) Uani 1 1 d
O1 O 0.39884(8) 0.52299(5) -0.16151(5) 0.02065(19) Uani 1 1 d
O2 O 0.30232(9) 0.45394(6) -0.26866(5) 0.0300(2) Uani 1 1 d
O3 O 0.22220(10) 0.57874(7) 0.12296(6) 0.0342(2) Uani 1 1 d
O4 O 0.38676(9) 0.64974(7) 0.08241(6) 0.0307(2) Uani 1 1 d
O5 O 0.51298(8) 0.80619(6) -0.17302(5) 0.0251(2) Uani 1 1 d
O6 O 0.62806(9) 0.69392(6) -0.12825(6) 0.0308(2) Uani 1 1 d
O7 O 0.59451(8) 0.80321(5) 0.03167(5) 0.0229(2) Uani 1 1 d
O8 O 0.42675(9) 0.87367(6) -0.03438(6) 0.0281(2) Uani 1 1 d
N1 N 0.25919(10) 0.77574(7) -0.15663(6) 0.0193(2) Uani 1 1 d
H1 H 0.2775(15) 0.8246(11) -0.1637(10) 0.031(4) Uiso 1 1 d
N2 N 0.24457(9) 0.54767(6) -0.00764(6) 0.0189(2) Uani 1 1 d
C2 C 0.33387(11) 0.71883(7) -0.10993(7) 0.0166(2) Uani 1 1 d
C2' C 0.31389(11) 0.56973(7) -0.06482(7) 0.0163(2) Uani 1 1 d
H2' H 0.3997(13) 0.5730(8) -0.0379(8) 0.014(3) Uiso 1 1 d
C3 C 0.26808(11) 0.64906(7) -0.10521(7) 0.0161(2) Uani 1 1 d
C3' C 0.30285(11) 0.50101(8) -0.12543(7) 0.0177(2) Uani 1 1 d
H3' H 0.2258(12) 0.5038(8) -0.1623(8) 0.012(3) Uiso 1 1 d
C4 C 0.03638(12) 0.61716(8) -0.16746(7) 0.0203(3) Uani 1 1 d
H4 H 0.0374(13) 0.5634(10) -0.1448(9) 0.022(4) Uiso 1 1 d
C4' C 0.32466(12) 0.41467(8) -0.09298(8) 0.0222(3) Uani 1 1 d
H4'A H 0.3070(15) 0.3759(10) -0.1340(10) 0.029(4) Uiso 1 1 d
H4'B H 0.4126(15) 0.4095(10) -0.0640(9) 0.027(4) Uiso 1 1 d
C5 C -0.06907(12) 0.65094(9) -0.21442(8) 0.0237(3) Uani 1 1 d
H5 H -0.1443(15) 0.6202(10) -0.2247(9) 0.029(4) Uiso 1 1 d
C5' C 0.24409(13) 0.39994(8) -0.03930(8) 0.0250(3) Uani 1 1 d
H5'A H 0.1565(14) 0.4020(10) -0.0683(9) 0.025(4) Uiso 1 1 d
H5'B H 0.2573(15) 0.3457(11) -0.0171(10) 0.032(4) Uiso 1 1 d
C6 C -0.06822(12) 0.72988(9) -0.24613(8) 0.0252(3) Uani 1 1 d
H6 H -0.1413(15) 0.7508(10) -0.2795(9) 0.028(4) Uiso 1 1 d
C6' C 0.27175(13) 0.46260(8) 0.02505(8) 0.0240(3) Uani 1 1 d
H6'A H 0.2190(14) 0.4541(9) 0.0596(9) 0.025(4) Uiso 1 1 d
H6'B H 0.3572(14) 0.4563(9) 0.0547(8) 0.022(4) Uiso 1 1 d
C7 C 0.03681(12) 0.77695(8) -0.23071(8) 0.0237(3) Uani 1 1 d
H7 H 0.0387(15) 0.8309(11) -0.2533(10) 0.034(4) Uiso 1 1 d
C7' C 0.38945(12) 0.49260(8) -0.23228(7) 0.0228(3) Uani 1 1 d
C8 C 0.14310(11) 0.74327(8) -0.18223(7) 0.0187(2) Uani 1 1 d
C8' C 0.50186(15) 0.51286(10) -0.25727(10) 0.0322(3) Uani 1 1 d
H8'A H 0.5664(19) 0.4781(13) -0.2310(12) 0.056(6) Uiso 1 1 d
H8'B H 0.4885(18) 0.5040(13) -0.3096(13) 0.054(6) Uiso 1 1 d
H8'C H 0.5281(19) 0.5684(14) -0.2458(12) 0.060(6) Uiso 1 1 d
C9 C 0.14507(11) 0.66320(7) -0.15131(7) 0.0174(2) Uani 1 1 d
C9' C 0.16243(12) 0.69883(8) 0.02604(7) 0.0212(3) Uani 1 1 d
C10' C 0.20852(14) 0.77838(9) 0.02931(8) 0.0275(3) Uani 1 1 d
H10' H 0.2923(16) 0.7884(10) 0.0475(10) 0.032(4) Uiso 1 1 d
C10 C 0.46648(11) 0.73472(7) -0.07168(7) 0.0169(2) Uani 1 1 d
H10 H 0.4975(13) 0.6899(9) -0.0396(8) 0.017(3) Uiso 1 1 d
C11' C 0.12741(16) 0.84296(10) 0.00380(10) 0.0372(4) Uani 1 1 d
H11' H 0.1582(18) 0.8971(13) 0.0056(11) 0.052(6) Uiso 1 1 d
C11 C 0.54622(11) 0.74077(8) -0.12806(7) 0.0188(2) Uani 1 1 d
C12' C 0.00344(15) 0.82759(10) -0.02378(10) 0.0376(4) Uani 1 1 d
H12' H -0.0510(18) 0.8733(13) -0.0405(12) 0.052(6) Uiso 1 1 d
C12 C 0.58140(12) 0.83144(9) -0.22902(8) 0.0241(3) Uani 1 1 d
C13' C -0.04180(13) 0.74815(10) -0.02561(8) 0.0308(3) Uani 1 1 d
H13' H -0.1274(17) 0.7372(11) -0.0448(10) 0.039(5) Uiso 1 1 d
C13 C 0.70870(14) 0.85764(10) -0.18584(9) 0.0309(3) Uani 1 1 d
H13A H 0.7499(16) 0.8824(11) -0.2225(11) 0.039(5) Uiso 1 1 d
H13B H 0.7585(17) 0.8113(12) -0.1620(11) 0.041(5) Uiso 1 1 d
H13C H 0.7056(19) 0.8981(13) -0.1474(12) 0.055(6) Uiso 1 1 d
C14' C 0.03804(12) 0.68284(9) -0.00038(8) 0.0246(3) Uani 1 1 d
H14' H 0.0071(15) 0.6256(10) -0.0002(10) 0.030(4) Uiso 1 1 d
C14 C 0.5065(2) 0.90396(15) -0.26839(13) 0.0537(6) Uani 1 1 d
H14A H 0.5431(18) 0.9243(12) -0.3080(12) 0.052(6) Uiso 1 1 d
H14B H 0.507(2) 0.9482(15) -0.2285(14) 0.070(7) Uiso 1 1 d
H14C H 0.420(3) 0.8864(16) -0.2910(15) 0.084(8) Uiso 1 1 d
C15 C 0.58154(16) 0.76220(12) -0.28549(9) 0.0358(4) Uani 1 1 d
H15A H 0.6119(16) 0.7826(11) -0.3272(11) 0.042(5) Uiso 1 1 d
H15B H 0.635(2) 0.7158(14) -0.2599(13) 0.061(6) Uiso 1 1 d
H15C H 0.497(2) 0.7447(14) -0.3063(13) 0.062(6) Uiso 1 1 d
C16 C 0.49013(11) 0.81335(8) -0.02289(7) 0.0188(2) Uani 1 1 d
C17 C 0.65052(12) 0.87139(8) 0.08488(8) 0.0241(3) Uani 1 1 d
C18 C 0.69405(15) 0.93756(10) 0.03928(10) 0.0325(3) Uani 1 1 d
H18A H 0.6274(18) 0.9607(11) 0.0027(11) 0.041(5) Uiso 1 1 d
H18B H 0.7541(18) 0.9129(12) 0.0142(11) 0.051(5) Uiso 1 1 d
H18C H 0.7344(16) 0.9800(11) 0.0758(10) 0.037(5) Uiso 1 1 d
C19 C 0.56193(16) 0.90384(11) 0.12752(9) 0.0342(3) Uani 1 1 d
H19A H 0.4943(18) 0.9349(12) 0.0951(11) 0.044(5) Uiso 1 1 d
H19B H 0.5294(17) 0.8602(12) 0.1494(11) 0.043(5) Uiso 1 1 d
H19C H 0.6056(17) 0.9402(12) 0.1681(11) 0.048(5) Uiso 1 1 d
C20 C 0.75701(17) 0.82717(11) 0.13932(10) 0.0404(4) Uani 1 1 d
H20A H 0.8040(18) 0.8662(13) 0.1779(12) 0.051(6) Uiso 1 1 d
H20B H 0.8133(19) 0.8034(13) 0.1105(12) 0.054(6) Uiso 1 1 d
H20C H 0.728(2) 0.7839(14) 0.1672(13) 0.060(6) Uiso 1 1 d

loop_
_atom_site_aniso_label
_atom_site_aniso_U_11
_atom_site_aniso_U_22
_atom_site_aniso_U_33
_atom_site_aniso_U_23
_atom_site_aniso_U_13
_atom_site_aniso_U_12
S1 0.02293(17) 0.02756(17) 0.01596(15) -0.00037(12) 0.00498(12) 0.00546(12)
O1 0.0224(4) 0.0200(4) 0.0216(4) -0.0015(3) 0.0095(4) -0.0012(3)
O2 0.0337(5) 0.0300(5) 0.0242(5) -0.0054(4) 0.0041(4) 0.0038(4)
O3 0.0458(6) 0.0391(6) 0.0216(5) 0.0078(4) 0.0160(4) 0.0144(5)
O4 0.0220(5) 0.0395(6) 0.0268(5) -0.0126(4) -0.0002(4) 0.0046(4)
O5 0.0222(5) 0.0291(5) 0.0273(5) 0.0132(4) 0.0121(4) 0.0075(4)
O6 0.0330(5) 0.0277(5) 0.0371(6) 0.0110(4) 0.0189(4) 0.0126(4)
O7 0.0233(5) 0.0191(4) 0.0221(4) -0.0029(4) -0.0013(4) -0.0001(4)
O8 0.0262(5) 0.0213(5) 0.0322(5) -0.0039(4) -0.0002(4) 0.0038(4)
N1 0.0188(5) 0.0154(5) 0.0225(5) 0.0032(4) 0.0035(4) 0.0000(4)
N2 0.0217(5) 0.0185(5) 0.0173(5) 0.0023(4) 0.0065(4) 0.0009(4)
C2 0.0180(6) 0.0166(6) 0.0151(5) -0.0004(4) 0.0040(4) 0.0013(4)
C2' 0.0159(6) 0.0162(6) 0.0163(5) 0.0012(4) 0.0035(4) 0.0001(4)
C3 0.0177(6) 0.0165(6) 0.0145(5) -0.0010(4) 0.0048(4) 0.0006(4)
C3' 0.0171(6) 0.0173(6) 0.0188(6) -0.0003(5) 0.0051(5) -0.0009(4)
C4 0.0211(6) 0.0198(6) 0.0198(6) -0.0012(5) 0.0052(5) -0.0016(5)
C4' 0.0240(7) 0.0158(6) 0.0267(7) 0.0004(5) 0.0067(5) 0.0007(5)
C5 0.0179(6) 0.0278(7) 0.0244(6) -0.0033(5) 0.0038(5) -0.0023(5)
C5' 0.0272(7) 0.0192(6) 0.0286(7) 0.0053(5) 0.0076(6) -0.0026(5)
C6 0.0191(6) 0.0293(7) 0.0241(6) 0.0001(5) 0.0003(5) 0.0053(5)
C6' 0.0277(7) 0.0214(6) 0.0236(6) 0.0071(5) 0.0078(5) 0.0002(5)
C7 0.0232(6) 0.0216(6) 0.0247(6) 0.0031(5) 0.0036(5) 0.0033(5)
C7' 0.0296(7) 0.0183(6) 0.0212(6) 0.0023(5) 0.0081(5) 0.0080(5)
C8 0.0193(6) 0.0193(6) 0.0175(6) -0.0007(5) 0.0047(5) 0.0003(5)
C8' 0.0379(9) 0.0334(8) 0.0306(8) 0.0033(6) 0.0184(7) 0.0055(7)
C9 0.0193(6) 0.0176(6) 0.0152(5) -0.0010(4) 0.0043(4) 0.0013(5)
C9' 0.0231(6) 0.0247(6) 0.0178(6) -0.0001(5) 0.0087(5) 0.0041(5)
C10' 0.0271(7) 0.0281(7) 0.0292(7) -0.0038(6) 0.0111(6) -0.0017(6)
C10 0.0178(6) 0.0148(6) 0.0175(6) 0.0025(5) 0.0036(5) -0.0001(4)
C11' 0.0440(9) 0.0239(7) 0.0473(9) 0.0013(7) 0.0184(7) 0.0005(7)
C11 0.0176(6) 0.0191(6) 0.0186(6) 0.0018(5) 0.0031(5) -0.0008(5)
C12' 0.0385(9) 0.0339(8) 0.0436(9) 0.0086(7) 0.0163(7) 0.0145(7)
C12 0.0210(6) 0.0295(7) 0.0242(6) 0.0111(5) 0.0105(5) 0.0039(5)
C13' 0.0236(7) 0.0409(8) 0.0296(7) 0.0054(6) 0.0097(6) 0.0065(6)
C13 0.0309(8) 0.0349(8) 0.0283(7) -0.0020(6) 0.0102(6) -0.0096(6)
C14' 0.0244(7) 0.0294(7) 0.0219(6) 0.0012(5) 0.0092(5) 0.0000(5)
C14 0.0487(11) 0.0635(13) 0.0603(12) 0.0454(11) 0.0345(10) 0.0298(10)
C15 0.0350(8) 0.0508(10) 0.0225(7) -0.0032(7) 0.0093(6) -0.0155(8)
C16 0.0187(6) 0.0194(6) 0.0186(6) 0.0013(5) 0.0054(5) -0.0020(5)
C17 0.0244(6) 0.0207(6) 0.0234(6) -0.0054(5) -0.0004(5) -0.0031(5)
C18 0.0321(8) 0.0272(7) 0.0378(8) -0.0039(6) 0.0089(7) -0.0077(6)
C19 0.0390(9) 0.0386(9) 0.0255(7) -0.0077(7) 0.0093(7) -0.0026(7)
C20 0.0397(9) 0.0295(8) 0.0376(9) -0.0061(7) -0.0148(7) 0.0032(7)

loop_
_atom_type_symbol
_atom_type_description
_atom_type_scat_dispersion_real
_atom_type_scat_dispersion_imag
_atom_type_scat_source
C C 0.0033 0.0016 'International Tables Vol C Tables 4.2.6.8 and 6.1.1.4'
H H 0.0000 0.0000 'International Tables Vol C Tables 4.2.6.8 and 6.1.1.4'
N N 0.0061 0.0033 'International Tables Vol C Tables 4.2.6.8 and 6.1.1.4'
O O 0.0106 0.0060 'International Tables Vol C Tables 4.2.6.8 and 6.1.1.4'
S S 0.1246 0.1234 'International Tables Vol C Tables 4.2.6.8 and 6.1.1.4'

loop_
_geom_angle_atom_site_label_1
_geom_angle_atom_site_label_2
_geom_angle_atom_site_label_3
_geom_angle
O3 S1 O4 117.97(6)
O3 S1 N2 106.14(6)
O4 S1 N2 110.77(6)
O3 S1 C9' 107.25(6)
O4 S1 C9' 108.09(6)
N2 S1 C9' 105.95(6)
C7' O1 C3' 117.18(10)
C11 O5 C12 121.43(10)
C16 O7 C17 121.80(10)
C2 N1 C8 109.03(10)
C2 N1 H1 126.2(12)
C8 N1 H1 124.3(11)
C6' N2 C2' 113.61(10)
C6' N2 S1 110.35(8)
C2' N2 S1 112.19(8)
C3 C2 N1 109.55(11)
C3 C2 C10 127.50(11)
N1 C2 C10 122.95(11)
N2 C2' C3 111.24(10)
N2 C2' C3' 111.03(10)
C3 C2' C3' 108.72(10)
N2 C2' H2' 108.0(8)
C3 C2' H2' 111.7(8)
C3' C2' H2' 106.0(8)
C2 C3 C9 107.00(10)
C2 C3 C2' 127.85(11)
C9 C3 C2' 125.02(10)
O1 C3' C4' 109.63(10)
O1 C3' C2' 102.27(9)
C4' C3' C2' 114.75(10)
O1 C3' H3' 109.4(8)
C4' C3' H3' 110.0(8)
C2' C3' H3' 110.4(8)
C5 C4 C9 119.04(12)
C5 C4 H4 122.1(9)
C9 C4 H4 118.9(9)
C3' C4' C5' 109.22(11)
C3' C4' H4'A 109.3(10)
C5' C4' H4'A 110.9(10)
C3' C4' H4'B 108.6(9)
C5' C4' H4'B 109.8(9)
H4'A C4' H4'B 109.1(13)
C4 C5 C6 120.87(12)
C4 C5 H5 119.4(10)
C6 C5 H5 119.7(10)
C6' C5' C4' 110.43(11)
C6' C5' H5'A 110.9(9)
C4' C5' H5'A 110.2(9)
C6' C5' H5'B 108.4(10)
C4' C5' H5'B 110.9(10)
H5'A C5' H5'B 105.9(13)
C7 C6 C5 121.45(12)
C7 C6 H6 119.5(10)
C5 C6 H6 119.0(10)
N2 C6' C5' 109.62(10)
N2 C6' H6'A 106.5(9)
C5' C6' H6'A 111.0(9)
N2 C6' H6'B 112.4(9)
C5' C6' H6'B 108.9(9)
H6'A C6' H6'B 108.6(12)
C6 C7 C8 117.68(12)
C6 C7 H7 122.0(10)
C8 C7 H7 120.3(10)
O2 C7' O1 123.56(12)
O2 C7' C8' 126.08(13)
O1 C7' C8' 110.36(12)
N1 C8 C7 130.39(12)
N1 C8 C9 107.79(11)
C7 C8 C9 121.81(12)
C7' C8' H8'A 109.0(13)
C7' C8' H8'B 110.6(13)
H8'A C8' H8'B 108.3(17)
C7' C8' H8'C 112.5(13)
H8'A C8' H8'C 107.3(18)
H8'B C8' H8'C 108.9(18)
C4 C9 C8 119.12(11)
C4 C9 C3 134.22(11)
C8 C9 C3 106.62(10)
C10' C9' C14' 121.69(13)
C10' C9' S1 118.61(10)
C14' C9' S1 119.53(10)
C9' C10' C11' 118.55(14)
C9' C10' H10' 120.9(10)
C11' C10' H10' 120.6(10)
C2 C10 C16 114.08(10)
C2 C10 C11 113.63(10)
C16 C10 C11 106.57(10)
C2 C10 H10 108.5(9)
C16 C10 H10 108.0(9)
C11 C10 H10 105.6(9)
C12' C11' C10' 120.24(15)
C12' C11' H11' 120.8(12)
C10' C11' H11' 119.0(12)
O6 C11 O5 126.65(12)
O6 C11 C10 123.69(11)
O5 C11 C10 109.61(10)
C13' C12' C11' 120.74(14)
C13' C12' H12' 120.5(12)
C11' C12' H12' 118.7(12)
O5 C12 C13 109.07(11)
O5 C12 C14 101.79(11)
C13 C12 C14 111.40(15)
O5 C12 C15 110.40(11)
C13 C12 C15 112.56(12)
C14 C12 C15 111.08(15)
C12' C13' C14' 119.77(14)
C12' C13' H13' 121.0(11)
C14' C13' H13' 119.2(11)
C12 C13 H13A 109.0(10)
C12 C13 H13B 112.1(11)
H13A C13 H13B 106.7(15)
C12 C13 H13C 110.5(12)
H13A C13 H13C 108.8(16)
H13B C13 H13C 109.6(16)
C9' C14' C13' 118.99(13)
C9' C14' H14' 120.1(10)
C13' C14' H14' 120.9(10)
C12 C14 H14A 108.1(12)
C12 C14 H14B 108.6(14)
H14A C14 H14B 111.0(18)
C12 C14 H14C 109.8(15)
H14A C14 H14C 111.1(19)
H14B C14 H14C 108(2)
C12 C15 H15A 109.6(11)
C12 C15 H15B 110.8(13)
H15A C15 H15B 108.8(16)
C12 C15 H15C 107.2(13)
H15A C15 H15C 108.6(16)
H15B C15 H15C 111.8(18)
O8 C16 O7 127.00(12)
O8 C16 C10 125.04(11)
O7 C16 C10 107.92(10)
O7 C17 C18 108.58(11)
O7 C17 C19 111.05(11)
C18 C17 C19 112.84(13)
O7 C17 C20 101.32(11)
C18 C17 C20 111.63(13)
C19 C17 C20 110.81(14)
C17 C18 H18A 110.3(11)
C17 C18 H18B 108.9(12)
H18A C18 H18B 111.1(16)
C17 C18 H18C 107.0(10)
H18A C18 H18C 109.8(15)
H18B C18 H18C 109.6(15)
C17 C19 H19A 113.4(11)
C17 C19 H19B 110.1(12)
H19A C19 H19B 108.1(16)
C17 C19 H19C 108.8(11)
H19A C19 H19C 107.6(16)
H19B C19 H19C 108.7(16)
C17 C20 H20A 110.0(12)
C17 C20 H20B 110.6(12)
H20A C20 H20B 108.4(17)
C17 C20 H20C 110.7(13)
H20A C20 H20C 106.9(17)
H20B C20 H20C 110.1(17)

loop_
_geom_bond_atom_site_label_1
_geom_bond_atom_site_label_2
_geom_bond_distance
S1 O3 1.4364(10)
S1 O4 1.4384(10)
S1 N2 1.6741(11)
S1 C9' 1.7637(13)
O1 C7' 1.3474(15)
O1 C3' 1.4541(14)
O2 C7' 1.2057(17)
O5 C11 1.3274(15)
O5 C12 1.4869(15)
O6 C11 1.1994(16)
O7 C16 1.3328(15)
O7 C17 1.4905(15)
O8 C16 1.1978(15)
N1 C2 1.3774(16)
N1 C8 1.3777(16)
N1 H1 0.836(18)
N2 C6' 1.4987(16)
N2 C2' 1.4987(15)
C2 C3 1.3693(17)
C2 C10 1.4998(16)
C2' C3 1.5005(16)
C2' C3' 1.5431(17)
C2' H2' 0.966(14)
C3 C9 1.4391(16)
C3' C4' 1.5112(17)
C3' H3' 0.948(14)
C4 C5 1.3809(18)
C4 C9 1.4028(17)
C4 H4 0.960(16)
C4' C5' 1.5181(19)
C4' H4'A 0.952(17)
C4' H4'B 0.998(16)
C5 C6 1.402(2)
C5 H5 0.962(16)
C5' C6' 1.5119(19)
C5' H5'A 0.992(16)
C5' H5'B 0.960(18)
C6 C7 1.3783(19)
C6 H6 0.948(17)
C6' H6'A 0.984(16)
C6' H6'B 0.979(15)
C7 C8 1.3976(18)
C7 H7 0.967(18)
C7' C8' 1.498(2)
C8 C9 1.4102(17)
C8' H8'A 0.94(2)
C8' H8'B 0.93(2)
C8' H8'C 0.95(2)
C9' C10' 1.3860(19)
C9' C14' 1.3872(18)
C10' C11' 1.388(2)
C10' H10' 0.933(17)
C10 C16 1.5314(17)
C10 C11 1.5348(17)
C10 H10 0.938(15)
C11' C12' 1.383(2)
C11' H11' 0.94(2)
C12' C13' 1.383(2)
C12' H12' 0.96(2)
C12 C13 1.5068(19)
C12 C14 1.512(2)
C12 C15 1.517(2)
C13' C14' 1.388(2)
C13' H13' 0.956(18)
C13 H13A 0.991(19)
C13 H13B 0.968(19)
C13 H13C 0.96(2)
C14' H14' 0.991(17)
C14 H14A 0.97(2)
C14 H14B 1.02(2)
C14 H14C 0.99(3)
C15 H15A 0.97(2)
C15 H15B 1.00(2)
C15 H15C 0.98(2)
C17 C18 1.513(2)
C17 C19 1.514(2)
C17 C20 1.518(2)
C18 H18A 0.939(19)
C18 H18B 1.00(2)
C18 H18C 0.978(18)
C19 H19A 0.97(2)
C19 H19B 0.93(2)
C19 H19C 0.97(2)
C20 H20A 0.99(2)
C20 H20B 1.00(2)
C20 H20C 0.97(2)

loop_
_geom_torsion_atom_site_label_1
_geom_torsion_atom_site_label_2
_geom_torsion_atom_site_label_3
_geom_torsion_atom_site_label_4
_geom_torsion
O3 S1 N2 C6' -37.03(10)
O4 S1 N2 C6' 92.16(10)
C9' S1 N2 C6' -150.85(9)
O3 S1 N2 C2' -164.80(8)
O4 S1 N2 C2' -35.61(10)
C9' S1 N2 C2' 81.38(9)
C8 N1 C2 C3 0.52(14)
C8 N1 C2 C10 -179.43(11)
C6' N2 C2' C3 170.46(10)
S1 N2 C2' C3 -63.52(11)
C6' N2 C2' C3' 49.24(13)
S1 N2 C2' C3' 175.26(8)
N1 C2 C3 C9 -0.24(14)
C10 C2 C3 C9 179.70(11)
N1 C2 C3 C2' 175.91(11)
C10 C2 C3 C2' -4.1(2)
N2 C2' C3 C2 124.05(13)
C3' C2' C3 C2 -113.38(13)
N2 C2' C3 C9 -60.44(15)
C3' C2' C3 C9 62.12(14)
C7' O1 C3' C4' 78.97(13)
C7' O1 C3' C2' -158.85(10)
N2 C2' C3' O1 -165.74(9)
C3 C2' C3' O1 71.57(11)
N2 C2' C3' C4' -47.12(14)
C3 C2' C3' C4' -169.82(10)
O1 C3' C4' C5' 166.31(10)
C2' C3' C4' C5' 51.91(14)
C9 C4 C5 C6 0.38(19)
C3' C4' C5' C6' -58.74(14)
C4 C5 C6 C7 -1.0(2)
C2' N2 C6' C5' -57.40(14)
S1 N2 C6' C5' 175.61(9)
C4' C5' C6' N2 61.74(14)
C5 C6 C7 C8 0.0(2)
C3' O1 C7' O2 5.65(17)
C3' O1 C7' C8' -173.55(11)
C2 N1 C8 C7 -179.64(13)
C2 N1 C8 C9 -0.58(14)
C6 C7 C8 N1 -179.43(13)
C6 C7 C8 C9 1.62(19)
C5 C4 C9 C8 1.23(18)
C5 C4 C9 C3 178.75(13)
N1 C8 C9 C4 178.57(11)
C7 C8 C9 C4 -2.28(18)
N1 C8 C9 C3 0.42(13)
C7 C8 C9 C3 179.58(12)
C2 C3 C9 C4 -177.85(13)
C2' C3 C9 C4 5.9(2)
C2 C3 C9 C8 -0.11(13)
C2' C3 C9 C8 -176.40(11)
O3 S1 C9' C10' 120.67(11)
O4 S1 C9' C10' -7.51(12)
N2 S1 C9' C10' -126.28(11)
O3 S1 C9' C14' -54.77(12)
O4 S1 C9' C14' 177.06(10)
N2 S1 C9' C14' 58.28(11)
C14' C9' C10' C11' -1.4(2)
S1 C9' C10' C11' -176.70(11)
C3 C2 C10 C16 -125.14(13)
N1 C2 C10 C16 54.80(15)
C3 C2 C10 C11 112.41(14)
N1 C2 C10 C11 -67.64(15)
C9' C10' C11' C12' 0.3(2)
C12 O5 C11 O6 -2.9(2)
C12 O5 C11 C10 174.86(10)
C2 C10 C11 O6 -117.22(14)
C16 C10 C11 O6 116.28(14)
C2 C10 C11 O5 64.96(13)
C16 C10 C11 O5 -61.54(12)
C10' C11' C12' C13' 0.7(3)
C11 O5 C12 C13 -65.18(16)
C11 O5 C12 C14 177.01(15)
C11 O5 C12 C15 59.00(16)
C11' C12' C13' C14' -0.8(2)
C10' C9' C14' C13' 1.3(2)
S1 C9' C14' C13' 176.63(10)
C12' C13' C14' C9' -0.2(2)
C17 O7 C16 O8 -3.5(2)
C17 O7 C16 C10 174.20(10)
C2 C10 C16 O8 -28.78(18)
C11 C10 C16 O8 97.45(14)
C2 C10 C16 O7 153.44(10)
C11 C10 C16 O7 -80.34(12)
C16 O7 C17 C18 -67.85(15)
C16 O7 C17 C19 56.78(16)
C16 O7 C17 C20 174.51(13)
